data_4027085
loop_
_publ_author_name
'Masahiko Fujioka'
'Tsumoru Morimoto'
'Takayuki Tsumagari'
'Hiroki Tanimoto'
'Yasuhiro Nishiyama'
'Kiyomi Kakiuchi'

_publ_section_title
;
 Rh(I)-Catalyzed Asymmetric Synthesis of 3-Substituted Isoindolinones
 through CO Gas-Free Aminocarbonylation
;
_journal_name_full 'Journal of Organic Chemistry'
_journal_page_first 2911
_journal_page_last 2923
_journal_paper_doi 10.1021/jo300201g
_journal_volume 77
_journal_year 2012
_chemical_absolute_configuration ad
_chemical_formula_moiety 'C21 H16 Cl N O3 S'
_chemical_formula_sum 'C21 H16 Cl N O3 S'
_chemical_formula_weight 397.88
_space_group_IT_number 19
_symmetry_cell_setting orthorhombic
_symmetry_Int_Tables_number 19
_symmetry_space_group_name_Hall 'P 2ac 2ab'
_symmetry_space_group_name_H-M 'P 21 21 21'
_atom_sites_solution_hydrogens geom
_atom_sites_solution_primary direct
_atom_sites_solution_secondary difmap
_cell_angle_alpha 90.0000
_cell_angle_beta 90.0000
_cell_angle_gamma 90.0000
_cell_formula_units_Z 4
_cell_length_a 5.61505(11)
_cell_length_b 13.7153(3)
_cell_length_c 23.8616(5)
_cell_measurement_reflns_used 27403
_cell_measurement_temperature 123
_cell_measurement_theta_max 27.47
_cell_measurement_theta_min 3.09
_cell_volume 1837.63(7)
_computing_cell_refinement 'RAPID AUTO'
_computing_data_collection 'RAPID AUTO (Rigaku, ????)'
_computing_data_reduction 'RAPID AUTO'
_computing_molecular_graphics 'CrystalStructure 4.0'
_computing_publication_material 'CrystalStructure 4.0 (Rigaku, 2010)'
_computing_structure_refinement 'SHELXL97 (Sheldrick, 2008)'
_computing_structure_solution 'Il Milione (Burla, et al., 2007)'
_diffrn_ambient_temperature 123
_diffrn_detector_area_resol_mean 10.000
_diffrn_measured_fraction_theta_full 0.998
_diffrn_measured_fraction_theta_max 0.998
_diffrn_measurement_device_type 'Rigaku R-AXIS RAPID'
_diffrn_measurement_method \w
_diffrn_radiation_type 'Mo K\a'
_diffrn_radiation_wavelength 0.71075
_diffrn_reflns_av_R_equivalents 0.0391
_diffrn_reflns_limit_h_max 7
_diffrn_reflns_limit_h_min -7
_diffrn_reflns_limit_k_max 17
_diffrn_reflns_limit_k_min -16
_diffrn_reflns_limit_l_max 30
_diffrn_reflns_limit_l_min -30
_diffrn_reflns_number 31691
_diffrn_reflns_theta_full 27.47
_diffrn_reflns_theta_max 27.47
_diffrn_standards_number 0
_exptl_absorpt_coefficient_mu 0.343
_exptl_absorpt_correction_T_max 0.993
_exptl_absorpt_correction_T_min 0.846
_exptl_absorpt_correction_type multi-scan
_exptl_absorpt_process_details 'ABSCOR (Rigaku, 1995)'
_exptl_crystal_colour colorless
_exptl_crystal_density_diffrn 1.438
_exptl_crystal_description block
_exptl_crystal_F_000 824.00
_exptl_crystal_size_max 0.100
_exptl_crystal_size_mid 0.070
_exptl_crystal_size_min 0.020
_refine_diff_density_max 0.300
_refine_diff_density_min -0.180
_refine_ls_abs_structure_details 'Flack, H. D. (1983), Acta Cryst. A39, 876-881.  1760 Friedel Pairs'
_refine_ls_abs_structure_Flack -0.01(5)
_refine_ls_extinction_method none
_refine_ls_goodness_of_fit_ref 1.084
_refine_ls_hydrogen_treatment constr
_refine_ls_number_parameters 245
_refine_ls_number_reflns 4198
_refine_ls_number_restraints 0
_refine_ls_R_factor_gt 0.0300
_refine_ls_shift/su_max 0.001
_refine_ls_structure_factor_coef Fsqd
_refine_ls_weighting_details 'w = 1/[\s^2^(Fo^2^)+(0.0370P)^2^+0.3877P] where P=(Fo^2^+2Fc^2^)/3'
_refine_ls_weighting_scheme calc
_refine_ls_wR_factor_ref 0.0739
_reflns_number_gt 3901
_reflns_number_total 4198
_reflns_threshold_expression F^2^>2.0\s(F^2^)
_cod_data_source_file jo300201g_si_006.cif
_cod_data_source_block TMG-30
_cod_database_code 4027085

loop_
_symmetry_equiv_pos_site_id
_symmetry_equiv_pos_as_xyz
1 +X,+Y,+Z
2 1/2+X,1/2-Y,-Z
3 -X,1/2+Y,1/2-Z
4 1/2-X,-Y,1/2+Z

loop_
_atom_site_label
_atom_site_type_symbol
_atom_site_fract_x
_atom_site_fract_y
_atom_site_fract_z
_atom_site_U_iso_or_equiv
_atom_site_adp_type
_atom_site_occupancy
_atom_site_symmetry_multiplicity
_atom_site_calc_flag
_atom_site_refinement_flags
Cl1 Cl 0.36238(11) 0.83615(3) 0.041340(19) 0.04323(13) Uani 1.0 4 d .
S1 S 0.63281(7) 0.38220(3) 0.138841(17) 0.02381(9) Uani 1.0 4 d .
O1 O 0.8177(2) 0.45364(9) 0.13769(6) 0.0330(3) Uani 1.0 4 d .
O2 O 0.6895(3) 0.28228(8) 0.14782(5) 0.0312(3) Uani 1.0 4 d .
O3 O 0.2372(3) 0.27269(9) 0.20269(5) 0.0308(3) Uani 1.0 4 d .
N1 N 0.4509(3) 0.41728(9) 0.18980(6) 0.0233(3) Uani 1.0 4 d .
C1 C 0.2765(4) 0.35691(11) 0.21455(7) 0.0241(4) Uani 1.0 4 d .
C2 C 0.1571(4) 0.41844(12) 0.25660(6) 0.0252(4) Uani 1.0 4 d .
C3 C -0.0305(4) 0.39373(14) 0.29161(7) 0.0317(4) Uani 1.0 4 d .
C4 C -0.1200(4) 0.46562(14) 0.32634(7) 0.0384(5) Uani 1.0 4 d .
C5 C -0.0261(5) 0.55924(15) 0.32515(8) 0.0430(6) Uani 1.0 4 d .
C6 C 0.1625(5) 0.58398(13) 0.29009(7) 0.0374(5) Uani 1.0 4 d .
C7 C 0.2547(4) 0.51133(12) 0.25584(7) 0.0266(4) Uani 1.0 4 d .
C8 C 0.4571(4) 0.51806(11) 0.21415(7) 0.0255(4) Uani 1.0 4 d .
C9 C 0.4305(3) 0.59932(11) 0.17146(7) 0.0232(4) Uani 1.0 4 d .
C10 C 0.6004(4) 0.67213(12) 0.16803(8) 0.0316(4) Uani 1.0 4 d .
C11 C 0.5800(4) 0.74567(13) 0.12829(8) 0.0370(5) Uani 1.0 4 d .
C12 C 0.3883(4) 0.74555(11) 0.09255(7) 0.0275(4) Uani 1.0 4 d .
C13 C 0.2144(4) 0.67524(13) 0.09591(8) 0.0338(4) Uani 1.0 4 d .
C14 C 0.2360(4) 0.60208(13) 0.13572(8) 0.0339(4) Uani 1.0 4 d .
C15 C 0.4626(3) 0.39255(12) 0.07736(7) 0.0234(4) Uani 1.0 4 d .
C16 C 0.2673(3) 0.33145(13) 0.06994(7) 0.0265(4) Uani 1.0 4 d .
C17 C 0.1323(4) 0.34087(13) 0.02191(7) 0.0294(4) Uani 1.0 4 d .
C18 C 0.1888(4) 0.40972(13) -0.01917(7) 0.0292(4) Uani 1.0 4 d .
C19 C 0.3842(4) 0.46915(14) -0.01054(7) 0.0348(4) Uani 1.0 4 d .
C20 C 0.5215(4) 0.46185(14) 0.03762(8) 0.0334(4) Uani 1.0 4 d .
C21 C 0.0392(4) 0.41798(15) -0.07140(8) 0.0371(5) Uani 1.0 4 d .
H1 H -0.0952 0.3297 0.2917 0.0380 Uiso 1.0 4 calc R
H2 H -0.2470 0.4508 0.3513 0.0460 Uiso 1.0 4 calc R
H3 H -0.0924 0.6077 0.3489 0.0516 Uiso 1.0 4 calc R
H4 H 0.2259 0.6482 0.2896 0.0449 Uiso 1.0 4 calc R
H5 H 0.6101 0.5271 0.2349 0.0306 Uiso 1.0 4 calc R
H6 H 0.7321 0.6718 0.1930 0.0380 Uiso 1.0 4 calc R
H7 H 0.6973 0.7954 0.1259 0.0444 Uiso 1.0 4 calc R
H8 H 0.0814 0.6767 0.0713 0.0405 Uiso 1.0 4 calc R
H9 H 0.1163 0.5534 0.1385 0.0407 Uiso 1.0 4 calc R
H10 H 0.2276 0.2841 0.0974 0.0318 Uiso 1.0 4 calc R
H11 H -0.0019 0.2997 0.0167 0.0353 Uiso 1.0 4 calc R
H12 H 0.4254 0.5160 -0.0382 0.0418 Uiso 1.0 4 calc R
H13 H 0.6539 0.5039 0.0432 0.0401 Uiso 1.0 4 calc R
H14 H 0.0859 0.4764 -0.0923 0.0446 Uiso 1.0 4 calc R
H15 H -0.1293 0.4227 -0.0610 0.0446 Uiso 1.0 4 calc R
H16 H 0.0636 0.3602 -0.0949 0.0446 Uiso 1.0 4 calc R

loop_
_atom_site_aniso_label
_atom_site_aniso_U_11
_atom_site_aniso_U_22
_atom_site_aniso_U_33
_atom_site_aniso_U_12
_atom_site_aniso_U_13
_atom_site_aniso_U_23
Cl1 0.0703(4) 0.0278(2) 0.0316(3) 0.0032(3) 0.0090(3) 0.01026(17)
S1 0.02105(18) 0.02369(18) 0.02669(19) 0.00013(16) -0.00278(16) -0.00005(15)
O1 0.0238(7) 0.0349(7) 0.0402(7) -0.0060(5) -0.0016(6) -0.0005(6)
O2 0.0323(7) 0.0266(6) 0.0346(7) 0.0068(5) -0.0061(6) -0.0001(5)
O3 0.0414(7) 0.0212(6) 0.0299(7) -0.0063(6) 0.0013(6) -0.0011(5)
N1 0.0282(7) 0.0186(7) 0.0231(7) -0.0012(6) -0.0019(6) -0.0017(6)
C1 0.0310(9) 0.0224(8) 0.0188(8) -0.0014(7) -0.0047(7) 0.0033(6)
C2 0.0332(9) 0.0243(8) 0.0180(7) 0.0036(7) -0.0050(7) 0.0027(6)
C3 0.0389(10) 0.0322(10) 0.0240(9) 0.0039(9) -0.0003(8) 0.0063(7)
C4 0.0465(12) 0.0443(11) 0.0243(9) 0.0145(10) 0.0058(9) 0.0084(8)
C5 0.0696(15) 0.0389(11) 0.0205(9) 0.0230(11) 0.0042(10) 0.0009(8)
C6 0.0666(14) 0.0248(9) 0.0210(8) 0.0075(10) -0.0056(9) -0.0007(7)
C7 0.0382(10) 0.0245(8) 0.0172(8) 0.0031(8) -0.0064(7) 0.0020(6)
C8 0.0328(9) 0.0189(8) 0.0247(8) -0.0018(7) -0.0095(8) -0.0021(7)
C9 0.0276(9) 0.0195(8) 0.0224(8) -0.0020(7) -0.0016(7) -0.0021(6)
C10 0.0322(10) 0.0257(8) 0.0370(10) -0.0057(8) -0.0080(8) -0.0004(7)
C11 0.0397(11) 0.0263(9) 0.0450(11) -0.0119(8) 0.0013(9) 0.0025(8)
C12 0.0396(10) 0.0200(8) 0.0231(8) 0.0008(8) 0.0069(8) 0.0024(6)
C13 0.0367(10) 0.0316(10) 0.0329(9) -0.0026(8) -0.0098(8) 0.0067(8)
C14 0.0327(10) 0.0292(9) 0.0398(10) -0.0102(8) -0.0096(9) 0.0088(8)
C15 0.0212(8) 0.0265(8) 0.0226(8) 0.0030(7) 0.0010(6) -0.0005(7)
C16 0.0256(9) 0.0286(9) 0.0252(8) 0.0004(7) 0.0019(7) -0.0014(7)
C17 0.0271(9) 0.0336(9) 0.0276(8) 0.0010(8) -0.0018(8) -0.0068(7)
C18 0.0317(10) 0.0327(9) 0.0233(8) 0.0115(7) -0.0001(7) -0.0059(7)
C19 0.0397(11) 0.0371(10) 0.0277(9) 0.0027(9) 0.0014(9) 0.0077(8)
C20 0.0306(10) 0.0358(10) 0.0338(10) -0.0042(8) 0.0001(8) 0.0069(8)
C21 0.0443(11) 0.0408(10) 0.0264(9) 0.0143(9) -0.0065(9) -0.0051(8)

loop_
_atom_type_symbol
_atom_type_description
_atom_type_scat_dispersion_real
_atom_type_scat_dispersion_imag
_atom_type_scat_source
C C 0.0033 0.0016
;
International Tables for Crystallography
(1992, Vol. C, Tables 4.2.6.8 and 6.1.1.4)
;
H H 0.0000 0.0000
;
International Tables for Crystallography
(1992, Vol. C, Table 6.1.1.4)
;
Cl Cl 0.1484 0.1585
;
International Tables for Crystallography
(1992, Vol. C, Tables 4.2.6.8 and 6.1.1.4)
;
N N 0.0061 0.0033
;
International Tables for Crystallography
(1992, Vol. C, Tables 4.2.6.8 and 6.1.1.4)
;
O O 0.0106 0.0060
;
International Tables for Crystallography
(1992, Vol. C, Tables 4.2.6.8 and 6.1.1.4)
;
S S 0.1246 0.1234
;
International Tables for Crystallography
(1992, Vol. C, Tables 4.2.6.8 and 6.1.1.4)
;

loop_
_geom_angle_atom_site_label_1
_geom_angle_atom_site_label_2
_geom_angle_atom_site_label_3
_geom_angle
_geom_angle_publ_flag
O1 S1 O2 120.09(8) yes
O1 S1 N1 105.23(8) yes
O1 S1 C15 108.90(8) yes
O2 S1 N1 107.85(7) yes
O2 S1 C15 108.97(8) yes
N1 S1 C15 104.70(8) yes
S1 N1 C1 124.29(11) yes
S1 N1 C8 122.47(12) yes
C1 N1 C8 113.23(14) yes
O3 C1 N1 126.08(16) yes
O3 C1 C2 128.56(16) yes
N1 C1 C2 105.36(13) yes
C1 C2 C3 128.06(16) yes
C1 C2 C7 109.72(15) yes
C3 C2 C7 122.19(16) yes
C2 C3 C4 117.58(18) yes
C3 C4 C5 120.61(19) yes
C4 C5 C6 121.79(19) yes
C5 C6 C7 117.54(18) yes
C2 C7 C6 120.27(18) yes
C2 C7 C8 111.19(15) yes
C6 C7 C8 128.54(16) yes
N1 C8 C7 100.44(13) yes
N1 C8 C9 114.50(14) yes
C7 C8 C9 114.36(15) yes
C8 C9 C10 120.15(16) yes
C8 C9 C14 120.69(15) yes
C10 C9 C14 119.16(16) yes
C9 C10 C11 120.50(18) yes
C10 C11 C12 119.19(17) yes
Cl1 C12 C11 119.88(14) yes
Cl1 C12 C13 118.70(15) yes
C11 C12 C13 121.42(16) yes
C12 C13 C14 119.03(18) yes
C9 C14 C13 120.66(17) yes
S1 C15 C16 119.10(13) yes
S1 C15 C20 119.90(14) yes
C16 C15 C20 121.00(16) yes
C15 C16 C17 118.83(16) yes
C16 C17 C18 121.38(17) yes
C17 C18 C19 118.31(16) yes
C17 C18 C21 120.27(17) yes
C19 C18 C21 121.42(16) yes
C18 C19 C20 121.45(17) yes
C15 C20 C19 119.02(18) yes
C2 C3 H1 121.208 no
C4 C3 H1 121.210 no
C3 C4 H2 119.703 no
C5 C4 H2 119.688 no
C4 C5 H3 119.102 no
C6 C5 H3 119.103 no
C5 C6 H4 121.233 no
C7 C6 H4 121.223 no
N1 C8 H5 109.057 no
C7 C8 H5 109.058 no
C9 C8 H5 109.050 no
C9 C10 H6 119.751 no
C11 C10 H6 119.746 no
C10 C11 H7 120.401 no
C12 C11 H7 120.414 no
C12 C13 H8 120.480 no
C14 C13 H8 120.486 no
C9 C14 H9 119.673 no
C13 C14 H9 119.664 no
C15 C16 H10 120.586 no
C17 C16 H10 120.581 no
C16 C17 H11 119.309 no
C18 C17 H11 119.306 no
C18 C19 H12 119.280 no
C20 C19 H12 119.267 no
C15 C20 H13 120.497 no
C19 C20 H13 120.487 no
C18 C21 H14 109.470 no
C18 C21 H15 109.473 no
C18 C21 H16 109.471 no
H14 C21 H15 109.474 no
H14 C21 H16 109.470 no
H15 C21 H16 109.469 no

loop_
_geom_bond_atom_site_label_1
_geom_bond_atom_site_label_2
_geom_bond_distance
_geom_bond_publ_flag
Cl1 C12 1.7488(17) yes
S1 O1 1.4277(13) yes
S1 O2 1.4231(12) yes
S1 N1 1.6593(15) yes
S1 C15 1.7565(17) yes
O3 C1 1.210(2) yes
N1 C1 1.412(3) yes
N1 C8 1.500(2) yes
C1 C2 1.473(3) yes
C2 C3 1.386(3) yes
C2 C7 1.387(3) yes
C3 C4 1.383(3) yes
C4 C5 1.388(3) yes
C5 C6 1.392(4) yes
C6 C7 1.389(3) yes
C7 C8 1.513(3) yes
C8 C9 1.517(3) yes
C9 C10 1.383(3) yes
C9 C14 1.386(3) yes
C10 C11 1.389(3) yes
C11 C12 1.374(3) yes
C12 C13 1.375(3) yes
C13 C14 1.387(3) yes
C15 C16 1.392(3) yes
C15 C20 1.383(3) yes
C16 C17 1.380(3) yes
C17 C18 1.398(3) yes
C18 C19 1.382(3) yes
C18 C21 1.507(3) yes
C19 C20 1.387(3) yes
C3 H1 0.950 no
C4 H2 0.950 no
C5 H3 0.950 no
C6 H4 0.950 no
C8 H5 1.000 no
C10 H6 0.950 no
C11 H7 0.950 no
C13 H8 0.950 no
C14 H9 0.950 no
C16 H10 0.950 no
C17 H11 0.950 no
C19 H12 0.950 no
C20 H13 0.950 no
C21 H14 0.980 no
C21 H15 0.980 no
C21 H16 0.980 no

loop_
_geom_contact_atom_site_label_1
_geom_contact_atom_site_label_2
_geom_contact_distance
_geom_contact_publ_flag
_geom_contact_site_symmetry_2
S1 O3 3.0842(14) no .
S1 C9 3.2808(16) no .
O1 C8 2.865(3) no .
O1 C9 3.061(2) no .
O1 C10 3.315(2) no .
O1 C20 2.912(3) no .
O2 O3 2.8603(18) no .
O2 C1 2.993(3) no .
O2 C16 3.087(2) no .
O3 C3 3.085(3) no .
O3 C7 3.512(2) no .
O3 C8 3.595(2) no .
O3 C16 3.273(2) no .
N1 C14 3.090(3) no .
N1 C16 3.260(3) no .
C1 C9 3.586(3) no .
C1 C15 3.471(3) no .
C1 C16 3.469(3) no .
C2 C5 2.732(3) no .
C2 C9 3.555(3) no .
C3 C6 2.826(3) no .
C4 C7 2.766(3) no .
C6 C9 3.213(3) no .
C7 C14 3.127(3) no .
C9 C12 2.761(3) no .
C10 C13 2.768(3) no .
C11 C14 2.764(3) no .
C14 C15 3.438(3) no .
C14 C20 3.427(3) no .
C15 C18 2.779(3) no .
C16 C19 2.772(3) no .
C17 C20 2.769(3) no .
Cl1 C21 3.588(2) no 2_565
O1 C1 3.430(3) no 1_655
O1 C2 3.452(2) no 1_655
O1 C14 3.109(3) no 1_655
O1 C16 3.435(3) no 1_655
O2 O3 3.3451(18) no 1_655
O2 C6 3.207(3) no 3_645
O2 C21 3.403(3) no 2_555
O3 O2 3.3451(18) no 1_455
O3 C5 3.227(3) no 3_545
O3 C6 3.430(3) no 3_545
O3 C10 3.500(3) no 3_645
C1 O1 3.430(3) no 1_455
C2 O1 3.452(2) no 1_455
C5 O3 3.227(3) no 3_555
C6 O2 3.207(3) no 3_655
C6 O3 3.430(3) no 3_555
C10 O3 3.500(3) no 3_655
C14 O1 3.109(3) no 1_455
C16 O1 3.435(3) no 1_455
C21 Cl1 3.588(2) no 2_465
C21 O2 3.403(3) no 2_455
Cl1 H7 2.8135 no .
Cl1 H8 2.7896 no .
S1 H5 3.0374 no .
S1 H10 2.8220 no .
S1 H13 2.8293 no .
O1 H5 2.7857 no .
O1 H6 3.3061 no .
O1 H13 2.5303 no .
O2 H10 2.8586 no .
O3 H1 2.9341 no .
O3 H10 2.5166 no .
N1 H9 2.9174 no .
N1 H10 3.1250 no .
C1 H1 2.8085 no .
C1 H5 3.0321 no .
C1 H9 3.3707 no .
C1 H10 2.9800 no .
C2 H2 3.2318 no .
C2 H4 3.2710 no .
C2 H5 2.9931 no .
C2 H9 3.3788 no .
C3 H3 3.2565 no .
C4 H4 3.2882 no .
C5 H1 3.2705 no .
C6 H2 3.2789 no .
C6 H5 2.9419 no .
C7 H1 3.2860 no .
C7 H3 3.2370 no .
C7 H9 2.9619 no .
C8 H4 2.8481 no .
C8 H6 2.6620 no .
C8 H9 2.6744 no .
C9 H4 3.1171 no .
C9 H7 3.2652 no .
C9 H8 3.2681 no .
C9 H13 3.5570 no .
C10 H4 3.5980 no .
C10 H5 2.5512 no .
C10 H9 3.2463 no .
C11 H8 3.2529 no .
C12 H6 3.2402 no .
C12 H9 3.2376 no .
C13 H7 3.2526 no .
C14 H5 3.3279 no .
C14 H6 3.2472 no .
C14 H13 3.4919 no .
C15 H9 3.2829 no .
C15 H11 3.2443 no .
C15 H12 3.2425 no .
C16 H9 3.5583 no .
C16 H13 3.2727 no .
C17 H12 3.2463 no .
C17 H14 3.3095 no .
C17 H15 2.7073 no .
C17 H16 2.8251 no .
C18 H10 3.2802 no .
C18 H13 3.2715 no .
C19 H11 3.2443 no .
C19 H14 2.5736 no .
C19 H15 3.1887 no .
C19 H16 3.0860 no .
C20 H9 3.5423 no .
C20 H10 3.2719 no .
C21 H11 2.6648 no .
C21 H12 2.6722 no .
H1 H2 2.3457 no .
H2 H3 2.3210 no .
H3 H4 2.3464 no .
H4 H5 3.0186 no .
H5 H6 2.3258 no .
H6 H7 2.3412 no .
H8 H9 2.3392 no .
H10 H11 2.3287 no .
H11 H14 3.5890 no .
H11 H15 2.6061 no .
H11 H16 2.8113 no .
H12 H13 2.3337 no .
H12 H14 2.3661 no .
H12 H15 3.4111 no .
H12 H16 3.2444 no .
Cl1 H2 3.0762 no 3_555
Cl1 H8 2.9615 no 2_565
Cl1 H12 3.1836 no 2_465
Cl1 H13 3.2025 no 2_465
Cl1 H14 3.1087 no 2_565
Cl1 H15 3.3406 no 2_565
S1 H9 3.5892 no 1_655
S1 H16 3.5076 no 2_555
O1 H9 2.1642 no 1_655
O1 H10 3.4098 no 1_655
O2 H3 3.2950 no 3_645
O2 H4 2.4161 no 3_645
O2 H10 3.2519 no 1_655
O2 H11 3.5853 no 1_655
O2 H16 2.4319 no 2_555
O3 H3 2.7010 no 3_545
O3 H4 3.1160 no 3_545
O3 H4 3.4697 no 3_645
O3 H6 2.8520 no 3_645
C1 H6 3.3628 no 3_645
C2 H5 3.4527 no 1_455
C2 H7 3.3734 no 3_645
C3 H5 3.0409 no 1_455
C3 H6 3.4935 no 3_645
C3 H7 3.0326 no 3_645
C4 H5 2.7863 no 1_455
C4 H7 3.5191 no 3_645
C4 H12 3.4215 no 4_565
C4 H14 3.3530 no 4_465
C4 H15 3.3992 no 4_465
C5 H5 3.0000 no 1_455
C5 H12 3.4668 no 4_565
C5 H14 3.1979 no 4_565
C5 H15 3.3447 no 4_465
C5 H16 3.4075 no 4_565
C6 H5 3.4586 no 1_455
C6 H6 3.5575 no 1_455
C6 H14 3.2487 no 4_565
C6 H16 3.2389 no 4_565
C10 H8 3.5528 no 1_655
C10 H9 3.3969 no 1_655
C11 H1 3.5188 no 3_555
C11 H2 3.4137 no 3_555
C11 H8 3.2661 no 1_655
C12 H1 3.4154 no 3_555
C12 H2 3.2179 no 3_555
C13 H1 3.4821 no 3_555
C13 H6 3.5649 no 1_455
C13 H7 3.4149 no 1_455
C14 H6 3.2852 no 1_455
C15 H11 3.5719 no 1_655
C15 H11 3.4675 no 2_555
C15 H16 3.5369 no 2_555
C16 H11 3.0305 no 2_555
C16 H15 3.5405 no 2_555
C16 H16 3.1667 no 2_555
C17 H11 2.9635 no 2_555
C17 H13 3.5312 no 1_455
C18 H11 3.3567 no 2_555
C18 H13 3.5921 no 1_455
C19 H15 3.0524 no 1_655
C20 H11 3.5155 no 1_655
C20 H15 3.1098 no 1_655
C21 H2 3.0555 no 4_464
C21 H3 3.1675 no 4_464
C21 H10 3.3359 no 2_455
H1 C11 3.5188 no 3_545
H1 C12 3.4154 no 3_545
H1 C13 3.4821 no 3_545
H1 H4 3.2408 no 3_545
H1 H5 3.4501 no 1_455
H1 H6 2.9965 no 3_645
H1 H7 3.0133 no 3_645
H2 Cl1 3.0762 no 3_545
H2 C11 3.4137 no 3_545
H2 C12 3.2179 no 3_545
H2 C21 3.0555 no 4_465
H2 H5 3.0725 no 1_455
H2 H7 3.3516 no 3_545
H2 H12 3.2289 no 4_565
H2 H14 2.5360 no 4_465
H2 H15 2.8064 no 4_465
H2 H16 3.3962 no 4_465
H3 O2 3.2950 no 3_655
H3 O3 2.7010 no 3_555
H3 C21 3.1675 no 4_465
H3 H5 3.3776 no 1_455
H3 H10 2.8399 no 3_555
H3 H12 3.3193 no 4_565
H3 H14 3.3131 no 4_465
H3 H14 3.3744 no 4_565
H3 H15 2.6905 no 4_465
H3 H16 2.9989 no 4_465
H3 H16 3.2883 no 4_565
H4 O2 2.4161 no 3_655
H4 O3 3.1160 no 3_555
H4 O3 3.4697 no 3_655
H4 H1 3.2408 no 3_555
H4 H14 3.4607 no 4_565
H4 H16 3.0022 no 4_565
H5 C2 3.4527 no 1_655
H5 C3 3.0409 no 1_655
H5 C4 2.7863 no 1_655
H5 C5 3.0000 no 1_655
H5 C6 3.4586 no 1_655
H5 H1 3.4501 no 1_655
H5 H2 3.0725 no 1_655
H5 H3 3.3776 no 1_655
H6 O3 2.8520 no 3_655
H6 C1 3.3628 no 3_655
H6 C3 3.4935 no 3_655
H6 C6 3.5575 no 1_655
H6 C13 3.5649 no 1_655
H6 C14 3.2852 no 1_655
H6 H1 2.9965 no 3_655
H6 H8 3.5054 no 1_655
H6 H9 2.9977 no 1_655
H7 C2 3.3734 no 3_655
H7 C3 3.0326 no 3_655
H7 C4 3.5191 no 3_655
H7 C13 3.4149 no 1_655
H7 H1 3.0133 no 3_655
H7 H2 3.3516 no 3_555
H7 H8 2.9996 no 1_655
H7 H12 3.5644 no 2_565
H7 H14 3.2899 no 2_565
H8 Cl1 2.9615 no 2_465
H8 C10 3.5528 no 1_455
H8 C11 3.2661 no 1_455
H8 H6 3.5054 no 1_455
H8 H7 2.9996 no 1_455
H8 H13 3.4401 no 1_455
H9 S1 3.5892 no 1_455
H9 O1 2.1642 no 1_455
H9 C10 3.3969 no 1_455
H9 H6 2.9977 no 1_455
H9 H13 3.5178 no 1_455
H10 O1 3.4098 no 1_455
H10 O2 3.2519 no 1_455
H10 C21 3.3359 no 2_555
H10 H3 2.8399 no 3_545
H10 H11 3.3228 no 2_555
H10 H15 3.0739 no 2_555
H10 H16 2.7346 no 2_555
H11 O2 3.5853 no 1_455
H11 C15 3.5719 no 1_455
H11 C15 3.4675 no 2_455
H11 C16 3.0305 no 2_455
H11 C17 2.9635 no 2_455
H11 C18 3.3567 no 2_455
H11 C20 3.5155 no 1_455
H11 H10 3.3228 no 2_455
H11 H11 3.2205 no 2_455
H11 H11 3.2205 no 2_555
H11 H13 3.4608 no 1_455
H12 Cl1 3.1836 no 2_565
H12 C4 3.4215 no 4_564
H12 C5 3.4668 no 4_564
H12 H2 3.2289 no 4_564
H12 H3 3.3193 no 4_564
H12 H7 3.5644 no 2_465
H12 H15 2.8610 no 1_655
H13 Cl1 3.2025 no 2_565
H13 C17 3.5312 no 1_655
H13 C18 3.5921 no 1_655
H13 H8 3.4401 no 1_655
H13 H9 3.5178 no 1_655
H13 H11 3.4608 no 1_655
H13 H15 2.9837 no 1_655
H14 Cl1 3.1087 no 2_465
H14 C4 3.3530 no 4_464
H14 C5 3.1979 no 4_564
H14 C6 3.2487 no 4_564
H14 H2 2.5360 no 4_464
H14 H3 3.3131 no 4_464
H14 H3 3.3744 no 4_564
H14 H4 3.4607 no 4_564
H14 H7 3.2899 no 2_465
H15 Cl1 3.3406 no 2_465
H15 C4 3.3992 no 4_464
H15 C5 3.3447 no 4_464
H15 C16 3.5405 no 2_455
H15 C19 3.0524 no 1_455
H15 C20 3.1098 no 1_455
H15 H2 2.8064 no 4_464
H15 H3 2.6905 no 4_464
H15 H10 3.0739 no 2_455
H15 H12 2.8610 no 1_455
H15 H13 2.9837 no 1_455
H16 S1 3.5076 no 2_455
H16 O2 2.4319 no 2_455
H16 C5 3.4075 no 4_564
H16 C6 3.2389 no 4_564
H16 C15 3.5369 no 2_455
H16 C16 3.1667 no 2_455
H16 H2 3.3962 no 4_464
H16 H3 2.9989 no 4_464
H16 H3 3.2883 no 4_564
H16 H4 3.0022 no 4_564
H16 H10 2.7346 no 2_455

loop_
_geom_torsion_atom_site_label_1
_geom_torsion_atom_site_label_2
_geom_torsion_atom_site_label_3
_geom_torsion_atom_site_label_4
_geom_torsion
_geom_torsion_publ_flag
O1 S1 N1 C1 -164.15(11) no
O1 S1 N1 C8 15.90(13) no
O1 S1 C15 C16 -178.36(11) no
O1 S1 C15 C20 0.58(15) no
O2 S1 N1 C1 -34.84(14) no
O2 S1 N1 C8 145.21(10) no
O2 S1 C15 C16 48.94(14) no
O2 S1 C15 C20 -132.12(12) no
N1 S1 C15 C16 -66.22(13) no
N1 S1 C15 C20 112.72(12) no
C15 S1 N1 C1 81.11(12) no
C15 S1 N1 C8 -98.84(12) no
S1 N1 C1 O3 0.6(3) no
S1 N1 C1 C2 -179.16(10) no
S1 N1 C8 C7 177.94(10) no
S1 N1 C8 C9 54.92(18) no
C1 N1 C8 C7 -2.02(17) no
C1 N1 C8 C9 -125.04(15) no
C8 N1 C1 O3 -179.42(15) no
C8 N1 C1 C2 0.80(17) no
O3 C1 C2 C3 -1.0(3) no
O3 C1 C2 C7 -178.82(16) no
N1 C1 C2 C3 178.77(14) no
N1 C1 C2 C7 0.95(18) no
C1 C2 C3 C4 -177.39(15) no
C1 C2 C7 C6 176.80(14) no
C1 C2 C7 C8 -2.32(19) no
C3 C2 C7 C6 -1.2(3) no
C3 C2 C7 C8 179.70(15) no
C7 C2 C3 C4 0.2(3) no
C2 C3 C4 C5 0.9(3) no
C3 C4 C5 C6 -1.1(3) no
C4 C5 C6 C7 0.1(3) no
C5 C6 C7 C2 1.0(3) no
C5 C6 C7 C8 179.94(17) no
C2 C7 C8 N1 2.59(18) no
C2 C7 C8 C9 125.70(15) no
C6 C7 C8 N1 -176.44(18) no
C6 C7 C8 C9 -53.3(3) no
N1 C8 C9 C10 -124.88(15) no
N1 C8 C9 C14 55.5(2) no
C7 C8 C9 C10 119.98(16) no
C7 C8 C9 C14 -59.62(19) no
C8 C9 C10 C11 178.66(14) no
C8 C9 C14 C13 -178.64(14) no
C10 C9 C14 C13 1.8(3) no
C14 C9 C10 C11 -1.7(3) no
C9 C10 C11 C12 0.3(3) no
C10 C11 C12 Cl1 -178.76(14) no
C10 C11 C12 C13 1.1(3) no
Cl1 C12 C13 C14 178.79(12) no
C11 C12 C13 C14 -1.1(3) no
C12 C13 C14 C9 -0.4(3) no
S1 C15 C16 C17 179.09(11) no
S1 C15 C20 C19 -179.72(11) no
C16 C15 C20 C19 -0.8(3) no
C20 C15 C16 C17 0.2(3) no
C15 C16 C17 C18 0.4(3) no
C16 C17 C18 C19 -0.3(3) no
C16 C17 C18 C21 179.60(15) no
C17 C18 C19 C20 -0.4(3) no
C21 C18 C19 C20 179.74(16) no
C18 C19 C20 C15 0.9(3) no
